data_2218288
loop_
_publ_author_name
'Jiang, Yan'
'Men, Jian'
'Liu, Chong-Yi'
'Zhang, Yan'
'Gao, Guo-Wei'

_publ_section_title
;
 1,1'-Biphenyl-2,3,3',4'-tetracarboxylic acid monohydrate
;
_journal_coeditor_code XU2413
_journal_issue 5
_journal_name_full 'Acta Crystallographica Section E'
_journal_page_first o846
_journal_paper_doi 10.1107/S1600536808009689
_journal_volume 64
_journal_year 2008
_chemical_formula_iupac 'C16 H10 O8, H2 O1'
_chemical_formula_moiety 'C16 H10 O8, H2 O1'
_chemical_formula_sum 'C16 H12 O9'
_chemical_formula_weight 348.26
_chemical_name_systematic
;
1,1'-Biphenyl-2,3,3',4'-tetracarboxylic acid monohydrate
;
_space_group_IT_number 2
_symmetry_cell_setting triclinic
_symmetry_space_group_name_Hall '-P 1'
_symmetry_space_group_name_H-M 'P -1'
_atom_sites_solution_hydrogens mixed
_atom_sites_solution_primary direct
_atom_sites_solution_secondary difmap
_cell_angle_alpha 118.14(3)
_cell_angle_beta 97.34(3)
_cell_angle_gamma 94.47(4)
_cell_formula_units_Z 2
_cell_length_a 6.860(3)
_cell_length_b 11.339(5)
_cell_length_c 11.562(4)
_cell_measurement_reflns_used 20
_cell_measurement_temperature 294(2)
_cell_measurement_theta_max 7.47
_cell_measurement_theta_min 4.53
_cell_volume 776.7(6)
_computing_cell_refinement 'DIFRAC (Gabe <i>et al.</i>, 1993)'
_computing_data_collection 'DIFRAC (Gabe <i>et al.</i>, 1993)'
_computing_data_reduction 'NRCVAX (Gabe <i>et al.</i>, 1989)'
_computing_molecular_graphics 'ORTEP-3 for Windows (Farrugia, 1997)'
_computing_publication_material 'SHELXL97 (Sheldrick, 2008)'
_computing_structure_refinement 'SHELXL97 (Sheldrick, 2008)'
_computing_structure_solution 'SHELXS97 (Sheldrick, 2008)'
_diffrn_ambient_temperature 294(2)
_diffrn_measured_fraction_theta_full 1.000
_diffrn_measured_fraction_theta_max 1.000
_diffrn_measurement_device_type 'Enraf--Nonius CAD-4'
_diffrn_measurement_method \w/2\q
_diffrn_radiation_monochromator graphite
_diffrn_radiation_source 'fine-focus sealed tube'
_diffrn_radiation_type MoK\a
_diffrn_radiation_wavelength 0.71073
_diffrn_reflns_av_R_equivalents 0.0045
_diffrn_reflns_av_sigmaI/netI 0.0315
_diffrn_reflns_limit_h_max 8
_diffrn_reflns_limit_h_min -8
_diffrn_reflns_limit_k_max 13
_diffrn_reflns_limit_k_min -5
_diffrn_reflns_limit_l_max 12
_diffrn_reflns_limit_l_min -13
_diffrn_reflns_number 3389
_diffrn_reflns_theta_full 25.49
_diffrn_reflns_theta_max 25.49
_diffrn_reflns_theta_min 2.03
_diffrn_standards_decay_% 1.4
_diffrn_standards_interval_count 250
_diffrn_standards_number 3
_exptl_absorpt_coefficient_mu 0.125
_exptl_absorpt_correction_type none
_exptl_crystal_colour colourless
_exptl_crystal_density_diffrn 1.489
_exptl_crystal_density_method 'not measured'
_exptl_crystal_description block
_exptl_crystal_F_000 360
_exptl_crystal_size_max 0.44
_exptl_crystal_size_mid 0.36
_exptl_crystal_size_min 0.18
_refine_diff_density_max 0.350
_refine_diff_density_min -0.310
_refine_ls_extinction_method none
_refine_ls_goodness_of_fit_ref 0.983
_refine_ls_hydrogen_treatment mixed
_refine_ls_matrix_type full
_refine_ls_number_parameters 240
_refine_ls_number_reflns 2889
_refine_ls_number_restraints 0
_refine_ls_restrained_S_all 0.983
_refine_ls_R_factor_all 0.0824
_refine_ls_R_factor_gt 0.0564
_refine_ls_shift/su_max 0.000
_refine_ls_shift/su_mean 0.000
_refine_ls_structure_factor_coef Fsqd
_refine_ls_weighting_details 'w = 1/[\s^2^(Fo^2^)+(0.1334P)^2^] where P=(Fo^2^+2Fc^2^)/3'
_refine_ls_weighting_scheme calc
_refine_ls_wR_factor_gt 0.1550
_refine_ls_wR_factor_ref 0.1777
_reflns_number_gt 2074
_reflns_number_total 2889
_reflns_threshold_expression I>2\s(I)
_cod_data_source_file xu2413.cif
_cod_data_source_block I
_cod_depositor_comments
;
The following automatic conversions were performed:

'_refine_ls_weighting_scheme' value 'calc w =
1/[\s^2^(Fo^2^)+(0.1334P)^2^] where P=(Fo^2^+2Fc^2^)/3' was changed
to 'calc'. New tag '_refine_ls_weighting_details' was created. The
value of the new tag was set to 'w = 1/[\s^2^(Fo^2^)+(0.1334P)^2^]
where P=(Fo^2^+2Fc^2^)/3'.

Automatic conversion script
Id: cif_fix_values 3143 2015-03-26 13:38:13Z robertas 
;
_cod_original_cell_volume 776.7(5)
_cod_database_code 2218288
_cod_database_fobs_code 2218288

loop_
_symmetry_equiv_pos_as_xyz
'x, y, z'
'-x, -y, -z'

loop_
_atom_site_type_symbol
_atom_site_label
_atom_site_fract_x
_atom_site_fract_y
_atom_site_fract_z
_atom_site_U_iso_or_equiv
_atom_site_adp_type
_atom_site_calc_flag
_atom_site_refinement_flags
_atom_site_occupancy
O O1 0.3911(3) 0.4576(2) 0.0916(2) 0.0520(6) Uani d . 1
O O2 0.3354(3) 0.6316(2) 0.0600(2) 0.0554(6) Uani d . 1
H H2 0.4355 0.6160 0.0268 0.066 Uiso calc R 1
O O3 0.0748(3) 0.25686(17) 0.03658(17) 0.0392(5) Uani d . 1
H H3 0.1426 0.1961 0.0167 0.047 Uiso calc R 1
O O4 0.2316(3) 0.32664(18) 0.24633(18) 0.0397(5) Uani d . 1
O O5 -0.5242(3) -0.05309(17) 0.10577(18) 0.0399(5) Uani d . 1
H H5 -0.6058 -0.0072 0.1442 0.048 Uiso calc R 1
O O6 -0.2050(3) -0.02764(18) 0.10600(19) 0.0467(5) Uani d . 1
O O7 -0.3954(3) -0.00002(18) 0.37645(19) 0.0455(5) Uani d . 1
O O8 -0.4933(3) 0.17283(19) 0.54348(19) 0.0462(5) Uani d . 1
H H8 -0.5046 0.1186 0.5713 0.055 Uiso calc R 1
C C1 0.0408(3) 0.4734(2) 0.2032(2) 0.0276(5) Uani d . 1
C C2 0.1241(4) 0.5721(2) 0.1745(2) 0.0310(6) Uani d . 1
C C3 0.0495(4) 0.6933(3) 0.2149(3) 0.0387(6) Uani d . 1
H H3A 0.1048 0.7582 0.1958 0.046 Uiso calc R 1
C C4 -0.1069(5) 0.7174(3) 0.2834(3) 0.0481(7) Uani d . 1
H H4 -0.1573 0.7983 0.3103 0.058 Uiso calc R 1
C C5 -0.1882(4) 0.6206(3) 0.3119(3) 0.0385(6) Uani d . 1
H H5A -0.2929 0.6380 0.3584 0.046 Uiso calc R 1
C C6 -0.1176(4) 0.4980(2) 0.2728(2) 0.0288(5) Uani d . 1
C C7 -0.2085(3) 0.3987(2) 0.3089(2) 0.0267(5) Uani d . 1
C C8 -0.2530(4) 0.4447(2) 0.4356(2) 0.0302(5) Uani d . 1
H H8A -0.2322 0.5371 0.4954 0.036 Uiso calc R 1
C C9 -0.3284(4) 0.3537(2) 0.4735(2) 0.0309(5) Uani d . 1
H H9 -0.3589 0.3860 0.5583 0.037 Uiso calc R 1
C C10 -0.3590(3) 0.2150(2) 0.3867(2) 0.0273(5) Uani d . 1
C C11 -0.3206(3) 0.1679(2) 0.2579(2) 0.0269(5) Uani d . 1
C C12 -0.2489(3) 0.2590(2) 0.2192(2) 0.0282(5) Uani d . 1
H H12 -0.2273 0.2271 0.1324 0.034 Uiso calc R 1
C C13 0.2963(4) 0.5479(3) 0.1050(3) 0.0346(6) Uani d . 1
C C14 0.1296(3) 0.3453(2) 0.1646(2) 0.0285(5) Uani d . 1
C C15 -0.3477(4) 0.0196(2) 0.1528(2) 0.0301(5) Uani d . 1
C C16 -0.4193(4) 0.1204(2) 0.4366(2) 0.0308(5) Uani d . 1
O O9 0.2047(4) 0.0732(2) 0.2263(2) 0.0527(6) Uani d . 1
H H91 0.211(5) 0.159(4) 0.235(3) 0.066(10) Uiso d . 1
H H92 0.081(7) 0.041(4) 0.191(4) 0.082(13) Uiso d . 1

loop_
_atom_site_aniso_label
_atom_site_aniso_U_11
_atom_site_aniso_U_22
_atom_site_aniso_U_33
_atom_site_aniso_U_12
_atom_site_aniso_U_13
_atom_site_aniso_U_23
O1 0.0489(12) 0.0604(13) 0.0783(15) 0.0237(10) 0.0399(11) 0.0501(12)
O2 0.0559(14) 0.0647(14) 0.0816(16) 0.0250(11) 0.0441(12) 0.0548(13)
O3 0.0459(11) 0.0341(9) 0.0338(10) 0.0160(8) 0.0142(8) 0.0104(8)
O4 0.0435(11) 0.0402(10) 0.0395(10) 0.0162(8) 0.0110(8) 0.0207(8)
O5 0.0384(10) 0.0297(9) 0.0430(11) 0.0004(8) 0.0090(8) 0.0112(8)
O6 0.0426(12) 0.0340(10) 0.0509(12) 0.0112(8) 0.0223(9) 0.0065(8)
O7 0.0701(14) 0.0338(10) 0.0485(11) 0.0211(9) 0.0328(10) 0.0256(9)
O8 0.0685(14) 0.0376(10) 0.0486(11) 0.0177(9) 0.0372(10) 0.0261(9)
C1 0.0296(13) 0.0263(11) 0.0272(12) 0.0041(9) 0.0086(9) 0.0125(9)
C2 0.0302(13) 0.0348(12) 0.0328(12) 0.0045(10) 0.0100(10) 0.0193(10)
C3 0.0455(16) 0.0335(13) 0.0478(15) 0.0080(11) 0.0193(12) 0.0256(12)
C4 0.062(2) 0.0344(14) 0.0627(19) 0.0210(13) 0.0308(15) 0.0287(13)
C5 0.0379(15) 0.0367(13) 0.0493(16) 0.0143(11) 0.0251(12) 0.0224(12)
C6 0.0315(13) 0.0271(11) 0.0284(12) 0.0047(9) 0.0107(9) 0.0128(10)
C7 0.0234(12) 0.0275(11) 0.0312(12) 0.0067(9) 0.0112(9) 0.0139(10)
C8 0.0339(13) 0.0236(11) 0.0298(12) 0.0048(10) 0.0131(10) 0.0085(9)
C9 0.0326(13) 0.0321(12) 0.0277(12) 0.0053(10) 0.0128(10) 0.0125(10)
C10 0.0256(12) 0.0292(12) 0.0320(12) 0.0072(9) 0.0116(9) 0.0168(10)
C11 0.0227(12) 0.0262(11) 0.0311(12) 0.0047(9) 0.0087(9) 0.0124(10)
C12 0.0298(12) 0.0285(11) 0.0280(12) 0.0048(9) 0.0111(9) 0.0138(10)
C13 0.0336(14) 0.0382(13) 0.0383(14) 0.0040(11) 0.0118(10) 0.0226(11)
C14 0.0265(12) 0.0301(12) 0.0299(12) 0.0039(9) 0.0127(9) 0.0137(10)
C15 0.0325(13) 0.0268(11) 0.0306(12) 0.0040(10) 0.0112(10) 0.0126(10)
C16 0.0334(14) 0.0318(12) 0.0316(12) 0.0077(10) 0.0109(10) 0.0174(10)
O9 0.0371(13) 0.0471(12) 0.0768(16) 0.0105(10) 0.0122(11) 0.0315(11)

loop_
_atom_type_symbol
_atom_type_description
_atom_type_scat_dispersion_real
_atom_type_scat_dispersion_imag
_atom_type_scat_source
C C 0.0033 0.0016 'International Tables Vol C Tables 4.2.6.8 and 6.1.1.4'
H H 0.0000 0.0000 'International Tables Vol C Tables 4.2.6.8 and 6.1.1.4'
O O 0.0106 0.0060 'International Tables Vol C Tables 4.2.6.8 and 6.1.1.4'

loop_
_geom_angle_atom_site_label_1
_geom_angle_atom_site_label_2
_geom_angle_atom_site_label_3
_geom_angle
C13 O2 H2 109.5
C14 O3 H3 109.5
C15 O5 H5 109.5
C16 O8 H8 109.5
C6 C1 C2 119.7(2)
C6 C1 C14 120.6(2)
C2 C1 C14 119.6(2)
C3 C2 C1 120.2(2)
C3 C2 C13 120.2(2)
C1 C2 C13 119.6(2)
C4 C3 C2 120.0(2)
C4 C3 H3A 120.0
C2 C3 H3A 120.0
C3 C4 C5 119.7(2)
C3 C4 H4 120.1
C5 C4 H4 120.1
C4 C5 C6 121.8(3)
C4 C5 H5A 119.1
C6 C5 H5A 119.1
C5 C6 C1 118.5(2)
C5 C6 C7 119.4(2)
C1 C6 C7 122.1(2)
C8 C7 C12 118.4(2)
C8 C7 C6 119.5(2)
C12 C7 C6 122.1(2)
C9 C8 C7 120.5(2)
C9 C8 H8A 119.8
C7 C8 H8A 119.8
C8 C9 C10 121.0(2)
C8 C9 H9 119.5
C10 C9 H9 119.5
C9 C10 C11 119.0(2)
C9 C10 C16 119.1(2)
C11 C10 C16 121.8(2)
C12 C11 C10 119.9(2)
C12 C11 C15 115.4(2)
C10 C11 C15 124.7(2)
C11 C12 C7 121.1(2)
C11 C12 H12 119.4
C7 C12 H12 119.4
O1 C13 O2 123.5(3)
O1 C13 C2 122.4(2)
O2 C13 C2 114.1(2)
O4 C14 O3 125.3(2)
O4 C14 C1 122.0(2)
O3 C14 C1 112.5(2)
O6 C15 O5 120.3(2)
O6 C15 C11 119.1(2)
O5 C15 C11 120.3(2)
O7 C16 O8 124.1(2)
O7 C16 C10 120.3(2)
O8 C16 C10 115.5(2)
H91 O9 H92 100(4)

loop_
_geom_bond_atom_site_label_1
_geom_bond_atom_site_label_2
_geom_bond_distance
O1 C13 1.214(3)
O2 C13 1.307(3)
O2 H2 0.8200
O3 C14 1.318(3)
O3 H3 0.8200
O4 C14 1.213(3)
O5 C15 1.302(3)
O5 H5 0.8200
O6 C15 1.218(3)
O7 C16 1.242(3)
O8 C16 1.286(3)
O8 H8 0.8200
C1 C6 1.402(3)
C1 C2 1.409(3)
C1 C14 1.509(3)
C2 C3 1.391(4)
C2 C13 1.483(4)
C3 C4 1.383(4)
C3 H3A 0.9300
C4 C5 1.384(4)
C4 H4 0.9300
C5 C6 1.393(4)
C5 H5A 0.9300
C6 C7 1.494(3)
C7 C8 1.389(3)
C7 C12 1.403(3)
C8 C9 1.388(3)
C8 H8A 0.9300
C9 C10 1.390(3)
C9 H9 0.9300
C10 C11 1.394(3)
C10 C16 1.493(3)
C11 C12 1.387(3)
C11 C15 1.518(3)
C12 H12 0.9300
O9 H91 0.92(4)
O9 H92 0.86(5)

loop_
_geom_hbond_atom_site_label_D
_geom_hbond_atom_site_label_H
_geom_hbond_atom_site_label_A
_geom_hbond_site_symmetry_A
_geom_hbond_distance_DH
_geom_hbond_distance_HA
_geom_hbond_distance_DA
_geom_hbond_angle_DHA
O2 H2 O1 2_665 0.82 1.87 2.661(3) 163.2
O3 H3 O6 2 0.82 1.89 2.640(3) 151.6
O5 H5 O9 1_455 0.82 1.76 2.578(3) 172.9
O8 H8 O7 2_456 0.82 1.84 2.634(3) 163.8
O9 H91 O4 . 0.92(4) 1.84(4) 2.761(3) 178(3)
O9 H92 O6 . 0.86(5) 1.99(5) 2.853(3) 178(4)

loop_
_cod_related_entry_id
_cod_related_entry_database
_cod_related_entry_code
1 ChemSpider 14329671
